data_2106816
loop_
_publ_author_name
'Alcock, N.W.'
'Evans, D.A.'
'Jenkins, H.D.B.'

_publ_section_title
;
 Lithium sulfate - a redetermination
;
_journal_name_full 'Acta Crystallographica B (24,1968-38,1982)'
_journal_page_first 360
_journal_page_last 361
_journal_volume 29
_journal_year 1973
_chemical_formula_sum 'Li2 O4 S'
_chemical_name_systematic 'Li2 (S O4)'
_space_group_IT_number 14
_symmetry_space_group_name_Hall '-P 2ybc'
_symmetry_space_group_name_H-M 'P 1 21/c 1'
_cell_angle_alpha 90
_cell_angle_beta 107.5
_cell_angle_gamma 90
_cell_formula_units_Z 4
_cell_length_a 8.45
_cell_length_b 4.95
_cell_length_c 8.21
_cell_volume 327.510
_citation_journal_id_ASTM ACBCAR
_cod_data_source_file Alcock_ACBCAR_1973_638.cif
_cod_data_source_block Li2O4S1
_cod_original_cell_volume 327.51
_cod_original_formula_sum 'Li2 O4 S1'
_cod_database_code 2106816

loop_
_symmetry_equiv_pos_as_xyz
x,y,z
-x,y+1/2,-z+1/2
-x,-y,-z
x,-y-1/2,z-1/2

loop_
_atom_site_label
_atom_site_type_symbol
_atom_site_fract_x
_atom_site_fract_y
_atom_site_fract_z
_atom_site_occupancy
_atom_site_U_iso_or_equiv
O2 O-2 0.1049 0.0065 0.1634 1 0.0
S1 S+6 0.2517 0.0642 0.3111 1 0.0
Li1 Li+1 0.3815 0.5689 0.1993 1 0.0
Li2 Li+1 0.1287 0.5776 0.4357 1 0.0
O4 O-2 0.2743 0.3573 0.338 1 0.0
O1 O-2 0.2291 -0.0656 0.4634 1 0.0
O3 O-2 0.3979 -0.0509 0.275 1 0.0
